data_7710312
loop_
_publ_author_name
'Bhar, Kishalay'
'Guo, Wenbin'
'Gonidec, Mathieu'
'Nikhil Raj M, Venkata'
'Bhatt, Surabhi'
'Perdih, Franc'
'Guionneau, Philippe'
'Chastanet, Guillaume'
'Sharma, Anuj K.'

_publ_section_title
;
 High temperature spin crossover behaviour of mononuclear
 bis-(thiocyanato)iron(II) complexes with judiciously designed bidentate
 N-donor Schiff bases with varying substituents.
;
_journal_issue 24
_journal_name_full 'Dalton transactions (Cambridge, England : 2003)'
_journal_page_first 9302
_journal_page_last 9313
_journal_paper_doi 10.1039/d2dt00416j
_journal_volume 51
_journal_year 2022
_chemical_formula_moiety '2(C38 H26 Cl2 Fe N6 S2)'
_chemical_formula_sum 'C76 H52 Cl4 Fe2 N12 S4'
_chemical_formula_weight 1515.03
_space_group_crystal_system tetragonal
_space_group_IT_number 96
_space_group_name_Hall 'P 4nw 2abw'
_space_group_name_H-M_alt 'P 43 21 2'
_atom_sites_solution_hydrogens difmap
_atom_sites_solution_primary direct
_audit_creation_date 2019-07-07
_audit_creation_method
;
Olex2 1.2
(compiled 2017.08.10 svn.r3458 for OlexSys, GUI svn.r5381)
;
_audit_update_record
;
2020-01-23 deposited with the CCDC.	2022-05-24 downloaded from the CCDC.
;
_cell_angle_alpha 90
_cell_angle_beta 90
_cell_angle_gamma 90
_cell_formula_units_Z 2
_cell_length_a 17.7562(15)
_cell_length_b 17.7562(15)
_cell_length_c 12.5703(13)
_cell_measurement_reflns_used 9951
_cell_measurement_temperature 450(2)
_cell_measurement_theta_max 26.45
_cell_measurement_theta_min 2.29
_cell_volume 3963.2(6)
_computing_cell_refinement 'SAINT v8.34A (Bruker, 2013)'
_computing_data_reduction 'SAINT v8.34A (Bruker, 2013)'
_computing_molecular_graphics 'Olex2 (Dolomanov et al., 2009)'
_computing_publication_material 'Olex2 (Dolomanov et al., 2009)'
_computing_structure_refinement 'ShelXL (Sheldrick, 2015)'
_computing_structure_solution 'ShelXS (Sheldrick, 2008)'
_diffrn_ambient_temperature 450.02
_diffrn_measured_fraction_theta_full 1.000
_diffrn_measured_fraction_theta_max 1.000
_diffrn_measurement_device_type 'Bruker APEX-II CCD'
_diffrn_measurement_method '\f and \w scans'
_diffrn_radiation_type MoK\a
_diffrn_radiation_wavelength 0.71073
_diffrn_reflns_av_R_equivalents 0.0572
_diffrn_reflns_av_unetI/netI 0.0311
_diffrn_reflns_Laue_measured_fraction_full 1.000
_diffrn_reflns_Laue_measured_fraction_max 1.000
_diffrn_reflns_limit_h_max 21
_diffrn_reflns_limit_h_min -21
_diffrn_reflns_limit_k_max 21
_diffrn_reflns_limit_k_min -21
_diffrn_reflns_limit_l_max 15
_diffrn_reflns_limit_l_min -13
_diffrn_reflns_number 69464
_diffrn_reflns_point_group_measured_fraction_full 1.000
_diffrn_reflns_point_group_measured_fraction_max 1.000
_diffrn_reflns_theta_full 25.242
_diffrn_reflns_theta_max 25.349
_diffrn_reflns_theta_min 1.985
_diffrn_standards_number 0
_exptl_absorpt_coefficient_mu 0.654
_exptl_absorpt_correction_T_max 0.7454
_exptl_absorpt_correction_T_min 0.6346
_exptl_absorpt_correction_type multi-scan
_exptl_absorpt_process_details
;
SADABS-2012/1 (Bruker,2012) was used for absorption correction.
wR2(int) was 0.0875 before and 0.0593 after correction.
The Ratio of minimum to maximum transmission is 0.8514.
The \l/2 correction factor is 0.0015.
;
_exptl_crystal_colour black
_exptl_crystal_density_diffrn 1.270
_exptl_crystal_density_method 'not measured'
_exptl_crystal_description block
_exptl_crystal_F_000 1552
_exptl_crystal_size_max 0.2
_exptl_crystal_size_mid 0.06
_exptl_crystal_size_min 0.06
_exptl_transmission_factor_max 0.7454
_exptl_transmission_factor_min 0.6346
_refine_diff_density_max 0.401
_refine_diff_density_min -0.228
_refine_diff_density_rms 0.056
_refine_ls_abs_structure_details
;
 Flack x determined using 717 quotients [(I+)-(I-)]/[(I+)+(I-)]
 (Parsons, Flack and Wagner, Acta Cryst. B69 (2013) 249-259).
;
_refine_ls_abs_structure_Flack 0.019(6)
_refine_ls_extinction_method none
_refine_ls_goodness_of_fit_ref 1.124
_refine_ls_hydrogen_treatment noref
_refine_ls_matrix_type full
_refine_ls_number_parameters 222
_refine_ls_number_reflns 3631
_refine_ls_number_restraints 0
_refine_ls_restrained_S_all 1.124
_refine_ls_R_factor_all 0.1290
_refine_ls_R_factor_gt 0.0810
_refine_ls_shift/su_max 0.000
_refine_ls_shift/su_mean 0.000
_refine_ls_structure_factor_coef Fsqd
_refine_ls_weighting_details 'w=1/[\s^2^(Fo^2^)+(0.0713P)^2^+4.2442P] where P=(Fo^2^+2Fc^2^)/3'
_refine_ls_weighting_scheme calc
_refine_ls_wR_factor_gt 0.1783
_refine_ls_wR_factor_ref 0.2117
_reflns_Friedel_coverage 0.720
_reflns_Friedel_fraction_full 1.000
_reflns_Friedel_fraction_max 1.000
_reflns_number_gt 2355
_reflns_number_total 3631
_reflns_threshold_expression 'I > 2\s(I)'
_cod_data_source_file d2dt00416j2.cif
_cod_data_source_block askb450_0ma
_cod_depositor_comments 'Adding full bibliography for 7710305--7710325.cif.'
_cod_original_cell_volume 3963.2(8)
_cod_database_code 7710312
_shelx_shelxl_version_number 2014/7
_shelx_space_group_comment
;
The symmetry employed for this shelxl refinement is uniquely defined
by the following loop, which should always be used as a source of
symmetry information in preference to the above space-group names.
They are only intended as comments.
;
_shelx_estimated_absorpt_t_max 0.962
_shelx_estimated_absorpt_t_min 0.880
_olex2_refinement_description
;
1. Others
 Fixed Uiso: H1(0.061) H2(0.077) H3(0.082) H4(0.07) H8(0.073) H9(0.091)
 H10(0.09) H11(0.087) H12(0.074) H14(0.068) H15(0.078) H17(0.071) H18(0.059)
 Fixed X: H1(0.484739) H2(0.447439) H3(0.31967) H4(0.23198) H8(0.162821)
 H9(0.03278) H10(-0.03135) H11(0.03292) H12(0.16279) H14(0.26809) H15(0.21021)
 H17(0.1734) H18(0.22841)
 Fixed Y: H1(0.42205) H2(0.436568) H3(0.439528) H4(0.4297) H8(0.522381)
 H9(0.52702) H10(0.42599) H11(0.32227) H12(0.316429) H14(0.50787) H15(0.49229)
 H17(0.274488) H18(0.289669)
 Fixed Z: Fe1(0.5) H1(0.276039) H2(0.097301) H3(0.05576) H4(0.19683)
 H8(0.464729) H9(0.443589) H10(0.37359) H11(0.3127) H12(0.33168) H14(0.65691)
 H15(0.82569) H17(0.760241) H18(0.58906)
;
_olex2_submission_special_instructions 'No special instructions were received'

loop_
_space_group_symop_operation_xyz
'x, y, z'
'-y+1/2, x+1/2, z+3/4'
'-x, -y, z+1/2'
'y+1/2, -x+1/2, z+1/4'
'x+1/2, -y+1/2, -z+1/4'
'y, x, -z'
'-x+1/2, y+1/2, -z+3/4'
'-y, -x, -z+1/2'

loop_
_atom_site_label
_atom_site_type_symbol
_atom_site_fract_x
_atom_site_fract_y
_atom_site_fract_z
_atom_site_U_iso_or_equiv
_atom_site_adp_type
_atom_site_occupancy
_atom_site_site_symmetry_order
_atom_site_calc_flag
_atom_site_refinement_flags_posn
_atom_site_refinement_flags_adp
_atom_site_refinement_flags_occupancy
_atom_site_disorder_assembly
_atom_site_disorder_group
Fe1 Fe 0.41528(7) 0.41528(7) 0.5000 0.0809(6) Uani 1 2 d S T P . .
Cl1 Cl 0.1495(3) 0.3719(3) 0.9216(3) 0.205(2) Uani 1 1 d . . . . .
S1 S 0.6774(3) 0.3893(3) 0.4281(6) 0.217(3) Uani 1 1 d . . . . .
N1 N 0.3806(4) 0.4220(4) 0.3363(5) 0.083(2) Uani 1 1 d . . . . .
N2 N 0.2914(4) 0.4117(3) 0.5014(6) 0.0716(16) Uani 1 1 d . . . . .
N3 N 0.5294(5) 0.4117(5) 0.4666(7) 0.108(3) Uani 1 1 d . . . . .
C1 C 0.4272(5) 0.4270(6) 0.2544(8) 0.104(3) Uani 1 1 d . . . . .
H1 H 0.4847 0.4220 0.2760 0.061 Uiso 1 1 d . . . . .
C2 C 0.4031(8) 0.4331(9) 0.1518(9) 0.142(5) Uani 1 1 d . . . . .
H2 H 0.4474 0.4366 0.0973 0.077 Uiso 1 1 d . . . . .
C3 C 0.3294(9) 0.4355(10) 0.1328(9) 0.156(6) Uani 1 1 d . . . . .
H3 H 0.3197 0.4395 0.0558 0.082 Uiso 1 1 d . . . . .
C4 C 0.2804(6) 0.4283(9) 0.2163(8) 0.132(5) Uani 1 1 d . . . . .
H4 H 0.2320 0.4297 0.1968 0.070 Uiso 1 1 d . . . . .
C5 C 0.3070(5) 0.4213(5) 0.3170(7) 0.082(2) Uani 1 1 d . . . . .
C6 C 0.2577(5) 0.4168(5) 0.4121(7) 0.074(2) Uani 1 1 d . . . . .
C7 C 0.1739(5) 0.4190(6) 0.3989(7) 0.084(2) Uani 1 1 d . . . . .
C8 C 0.1353(7) 0.4804(7) 0.4267(9) 0.107(3) Uani 1 1 d . . . . .
H8 H 0.1628 0.5224 0.4647 0.073 Uiso 1 1 d . . . . .
C9 C 0.0571(9) 0.4839(10) 0.4111(12) 0.143(5) Uani 1 1 d . . . . .
H9 H 0.0328 0.5270 0.4436 0.091 Uiso 1 1 d . . . . .
C10 C 0.0210(7) 0.4205(11) 0.3704(12) 0.125(4) Uani 1 1 d . . . . .
H10 H -0.0314 0.4260 0.3736 0.090 Uiso 1 1 d . . . . .
C11 C 0.0572(8) 0.3641(8) 0.3409(12) 0.127(4) Uani 1 1 d . . . . .
H11 H 0.0329 0.3223 0.3127 0.087 Uiso 1 1 d . . . . .
C12 C 0.1358(7) 0.3598(7) 0.3563(10) 0.120(4) Uani 1 1 d . . . . .
H12 H 0.1628 0.3164 0.3317 0.074 Uiso 1 1 d . . . . .
C13 C 0.2510(5) 0.4032(5) 0.5976(7) 0.078(2) Uani 1 1 d . . . . .
C14 C 0.2458(7) 0.4617(7) 0.6692(9) 0.110(4) Uani 1 1 d . . . . .
H14 H 0.2681 0.5079 0.6569 0.068 Uiso 1 1 d . . . . .
C15 C 0.2148(7) 0.4527(8) 0.7689(9) 0.119(4) Uani 1 1 d . . . . .
H15 H 0.2102 0.4923 0.8257 0.078 Uiso 1 1 d . . . . .
C16 C 0.1888(7) 0.3848(9) 0.7974(8) 0.120(4) Uani 1 1 d . . . . .
C17 C 0.1918(6) 0.3249(7) 0.7294(10) 0.112(3) Uani 1 1 d . . . . .
H17 H 0.1734 0.2745 0.7602 0.071 Uiso 1 1 d . . . . .
C18 C 0.2229(6) 0.3354(6) 0.6283(8) 0.096(3) Uani 1 1 d . . . . .
H18 H 0.2284 0.2897 0.5891 0.059 Uiso 1 1 d . . . . .
C19 C 0.5904(7) 0.4013(6) 0.4511(10) 0.110(3) Uani 1 1 d . . . . .

loop_
_atom_site_aniso_label
_atom_site_aniso_U_11
_atom_site_aniso_U_22
_atom_site_aniso_U_33
_atom_site_aniso_U_23
_atom_site_aniso_U_13
_atom_site_aniso_U_12
Fe1 0.0822(7) 0.0822(7) 0.0782(10) 0.0068(7) -0.0068(7) -0.0116(10)
Cl1 0.217(5) 0.290(6) 0.108(2) -0.022(3) 0.069(3) -0.052(4)
S1 0.115(3) 0.188(5) 0.349(8) 0.016(5) 0.030(4) 0.015(3)
N1 0.065(4) 0.101(5) 0.083(4) 0.016(4) 0.001(4) -0.017(4)
N2 0.078(4) 0.059(4) 0.078(4) 0.005(4) 0.003(4) -0.001(3)
N3 0.097(6) 0.097(6) 0.132(7) 0.007(5) -0.013(5) -0.014(5)
C1 0.092(7) 0.126(8) 0.093(6) 0.024(7) 0.001(6) -0.007(5)
C2 0.109(10) 0.229(16) 0.089(7) 0.033(8) 0.024(7) -0.012(10)
C3 0.125(11) 0.27(2) 0.077(7) 0.049(9) 0.014(7) 0.009(11)
C4 0.084(7) 0.222(15) 0.089(7) 0.033(8) -0.014(6) 0.018(8)
C5 0.083(6) 0.087(6) 0.075(5) 0.013(5) -0.003(5) -0.010(5)
C6 0.077(5) 0.059(5) 0.085(5) 0.017(5) -0.008(4) -0.004(4)
C7 0.084(6) 0.090(7) 0.080(5) 0.017(6) -0.004(5) -0.003(6)
C8 0.089(8) 0.119(9) 0.113(8) -0.007(7) -0.009(6) 0.016(7)
C9 0.140(13) 0.166(14) 0.124(10) -0.016(10) 0.011(9) 0.070(11)
C10 0.083(8) 0.170(15) 0.121(9) 0.015(11) 0.001(7) 0.011(10)
C11 0.110(11) 0.130(11) 0.140(11) 0.021(10) -0.023(8) -0.048(8)
C12 0.107(9) 0.093(8) 0.160(11) 0.013(8) -0.026(8) 0.005(7)
C13 0.072(5) 0.079(6) 0.082(5) 0.003(5) 0.001(4) -0.006(5)
C14 0.113(8) 0.100(8) 0.117(8) -0.015(7) 0.020(7) -0.026(6)
C15 0.135(10) 0.123(9) 0.098(8) -0.042(7) 0.033(7) -0.015(8)
C16 0.114(9) 0.168(13) 0.078(6) -0.013(8) 0.018(6) -0.013(9)
C17 0.107(8) 0.113(8) 0.114(8) 0.018(7) 0.026(7) -0.007(6)
C18 0.097(7) 0.093(7) 0.097(6) -0.010(6) 0.025(6) -0.005(5)
C19 0.090(8) 0.086(7) 0.154(10) 0.011(6) -0.010(7) -0.007(6)

loop_
_atom_type_symbol
_atom_type_description
_atom_type_scat_dispersion_real
_atom_type_scat_dispersion_imag
_atom_type_scat_source
C C 0.0033 0.0016 'International Tables Vol C Tables 4.2.6.8 and 6.1.1.4'
H H 0.0000 0.0000 'International Tables Vol C Tables 4.2.6.8 and 6.1.1.4'
Cl Cl 0.1484 0.1585 'International Tables Vol C Tables 4.2.6.8 and 6.1.1.4'
Fe Fe 0.3463 0.8444 'International Tables Vol C Tables 4.2.6.8 and 6.1.1.4'
N N 0.0061 0.0033 'International Tables Vol C Tables 4.2.6.8 and 6.1.1.4'
S S 0.1246 0.1234 'International Tables Vol C Tables 4.2.6.8 and 6.1.1.4'

loop_
_geom_angle_atom_site_label_1
_geom_angle_atom_site_label_2
_geom_angle_atom_site_label_3
_geom_angle
_geom_angle_site_symmetry_1
_geom_angle_site_symmetry_3
_geom_angle_publ_flag
N1 Fe1 N1 161.2(4) 6_556 . ?
N1 Fe1 N2 92.3(3) . 6_556 ?
N1 Fe1 N2 73.9(3) . . ?
N1 Fe1 N2 73.9(3) 6_556 6_556 ?
N1 Fe1 N2 92.3(3) 6_556 . ?
N2 Fe1 N2 86.7(3) 6_556 . ?
N3 Fe1 N1 95.0(3) 6_556 6_556 ?
N3 Fe1 N1 97.5(3) 6_556 . ?
N3 Fe1 N1 95.0(3) . . ?
N3 Fe1 N1 97.5(3) . 6_556 ?
N3 Fe1 N2 168.2(3) . . ?
N3 Fe1 N2 89.8(3) . 6_556 ?
N3 Fe1 N2 168.2(3) 6_556 6_556 ?
N3 Fe1 N2 89.8(3) 6_556 . ?
N3 Fe1 N3 95.8(5) 6_556 . ?
C1 N1 Fe1 124.7(6) . . ?
C1 N1 C5 118.2(8) . . ?
C5 N1 Fe1 117.1(6) . . ?
C6 N2 Fe1 117.4(6) . . ?
C6 N2 C13 121.5(7) . . ?
C13 N2 Fe1 121.1(5) . . ?
C19 N3 Fe1 172.1(10) . . ?
N1 C1 C2 123.1(10) . . ?
C3 C2 C1 118.7(10) . . ?
C2 C3 C4 119.0(11) . . ?
C5 C4 C3 120.2(10) . . ?
N1 C5 C4 120.8(9) . . ?
N1 C5 C6 115.7(7) . . ?
C4 C5 C6 123.5(8) . . ?
N2 C6 C5 115.9(7) . . ?
N2 C6 C7 124.5(8) . . ?
C5 C6 C7 119.7(7) . . ?
C8 C7 C6 120.1(10) . . ?
C8 C7 C12 118.6(10) . . ?
C12 C7 C6 121.2(10) . . ?
C7 C8 C9 120.5(12) . . ?
C10 C9 C8 118.1(12) . . ?
C11 C10 C9 121.4(13) . . ?
C10 C11 C12 120.8(13) . . ?
C7 C12 C11 120.3(12) . . ?
C14 C13 N2 120.8(9) . . ?
C18 C13 N2 121.5(8) . . ?
C18 C13 C14 117.3(9) . . ?
C13 C14 C15 122.3(10) . . ?
C16 C15 C14 119.0(10) . . ?
C15 C16 Cl1 120.1(11) . . ?
C15 C16 C17 121.3(10) . . ?
C17 C16 Cl1 118.6(11) . . ?
C16 C17 C18 118.7(10) . . ?
C13 C18 C17 121.4(10) . . ?
N3 C19 S1 178.2(11) . . ?

loop_
_geom_bond_atom_site_label_1
_geom_bond_atom_site_label_2
_geom_bond_distance
_geom_bond_site_symmetry_2
_geom_bond_publ_flag
Fe1 N1 2.151(7) 6_556 ?
Fe1 N1 2.151(7) . ?
Fe1 N2 2.201(6) . ?
Fe1 N2 2.201(6) 6_556 ?
Fe1 N3 2.071(10) . ?
Fe1 N3 2.071(10) 6_556 ?
Cl1 C16 1.725(11) . ?
S1 C19 1.587(12) . ?
N1 C1 1.324(11) . ?
N1 C5 1.330(11) . ?
N2 C6 1.274(10) . ?
N2 C13 1.415(10) . ?
N3 C19 1.115(12) . ?
C1 C2 1.363(15) . ?
C2 C3 1.332(17) . ?
C3 C4 1.370(15) . ?
C4 C5 1.356(12) . ?
C5 C6 1.484(12) . ?
C6 C7 1.497(12) . ?
C7 C8 1.335(14) . ?
C7 C12 1.360(15) . ?
C8 C9 1.404(18) . ?
C9 C10 1.39(2) . ?
C10 C11 1.247(18) . ?
C11 C12 1.410(17) . ?
C13 C14 1.377(14) . ?
C13 C18 1.358(13) . ?
C14 C15 1.378(15) . ?
C15 C16 1.340(17) . ?
C16 C17 1.366(16) . ?
C17 C18 1.399(14) . ?

loop_
_geom_torsion_atom_site_label_1
_geom_torsion_atom_site_label_2
_geom_torsion_atom_site_label_3
_geom_torsion_atom_site_label_4
_geom_torsion
_geom_torsion_site_symmetry_1
_geom_torsion_site_symmetry_2
_geom_torsion_site_symmetry_3
_geom_torsion_site_symmetry_4
_geom_torsion_publ_flag
Fe1 N1 C1 C2 -178.3(10) . . . . ?
Fe1 N1 C5 C4 177.5(10) . . . . ?
Fe1 N1 C5 C6 0.6(11) . . . . ?
Fe1 N2 C6 C5 2.5(10) . . . . ?
Fe1 N2 C6 C7 -177.0(7) . . . . ?
Fe1 N2 C13 C14 73.1(11) . . . . ?
Fe1 N2 C13 C18 -99.8(9) . . . . ?
Cl1 C16 C17 C18 179.3(9) . . . . ?
N1 C1 C2 C3 1(2) . . . . ?
N1 C5 C6 N2 -2.1(12) . . . . ?
N1 C5 C6 C7 177.5(8) . . . . ?
N2 C6 C7 C8 72.3(13) . . . . ?
N2 C6 C7 C12 -109.2(11) . . . . ?
N2 C13 C14 C15 -172.1(11) . . . . ?
N2 C13 C18 C17 171.5(10) . . . . ?
C1 N1 C5 C4 -2.3(16) . . . . ?
C1 N1 C5 C6 -179.1(9) . . . . ?
C1 C2 C3 C4 -3(3) . . . . ?
C2 C3 C4 C5 2(3) . . . . ?
C3 C4 C5 N1 1(2) . . . . ?
C3 C4 C5 C6 177.1(13) . . . . ?
C4 C5 C6 N2 -178.8(11) . . . . ?
C4 C5 C6 C7 0.7(16) . . . . ?
C5 N1 C1 C2 1.4(16) . . . . ?
C5 C6 C7 C8 -107.2(11) . . . . ?
C5 C6 C7 C12 71.3(12) . . . . ?
C6 N2 C13 C14 -107.7(11) . . . . ?
C6 N2 C13 C18 79.4(11) . . . . ?
C6 C7 C8 C9 177.8(11) . . . . ?
C6 C7 C12 C11 -177.7(11) . . . . ?
C7 C8 C9 C10 3(2) . . . . ?
C8 C7 C12 C11 0.8(18) . . . . ?
C8 C9 C10 C11 -5(2) . . . . ?
C9 C10 C11 C12 6(2) . . . . ?
C10 C11 C12 C7 -3(2) . . . . ?
C12 C7 C8 C9 -0.7(18) . . . . ?
C13 N2 C6 C5 -176.8(8) . . . . ?
C13 N2 C6 C7 3.7(13) . . . . ?
C13 C14 C15 C16 0(2) . . . . ?
C14 C13 C18 C17 -1.7(16) . . . . ?
C14 C15 C16 Cl1 -179.8(11) . . . . ?
C14 C15 C16 C17 -1(2) . . . . ?
C15 C16 C17 C18 0(2) . . . . ?
C16 C17 C18 C13 1.1(17) . . . . ?
C18 C13 C14 C15 1.1(18) . . . . ?
